data_4102347
loop_
_publ_author_name
'Hai-Long Jiang'
'Yoshiro Tatsu'
'Zhang-Hui Lu'
'Qiang Xu'

_publ_section_title
;
 Non-, Micro-, and Mesoporous Metal-Organic Framework Isomers: Reversible
 Transformation, Fluorescence Sensing, and Large Molecule Separation
;
_journal_name_full 'Journal of the American Chemical Society'
_journal_page_first 5586
_journal_page_last 5587
_journal_paper_doi 10.1021/ja101541s
_journal_volume 132
_journal_year 2010
_chemical_formula_sum 'C18 H13 Cd N3 O4'
_chemical_formula_weight 447.71
_chemical_name_systematic
; 
 ? 
;
_space_group_IT_number 175
_symmetry_cell_setting hexagonal
_symmetry_space_group_name_Hall '-P 6'
_symmetry_space_group_name_H-M 'P 6/m'
_atom_sites_solution_hydrogens geom
_atom_sites_solution_primary direct
_atom_sites_solution_secondary difmap
_audit_creation_method SHELXL-97
_cell_angle_alpha 90.00
_cell_angle_beta 90.00
_cell_angle_gamma 120.00
_cell_formula_units_Z 6
_cell_length_a 25.290(4)
_cell_length_b 25.290(4)
_cell_length_c 11.690(2)
_cell_measurement_temperature 293(2)
_cell_volume 6475.0(18)
_computing_structure_refinement 'SHELXL-97 (Sheldrick, 1997)'
_computing_structure_solution 'SHELXS-97 (Sheldrick, 1990)'
_diffrn_ambient_temperature 293(2)
_diffrn_measured_fraction_theta_full 0.997
_diffrn_measured_fraction_theta_max 0.997
_diffrn_radiation_monochromator graphite
_diffrn_radiation_source 'fine-focus sealed tube'
_diffrn_radiation_type MoK\a
_diffrn_radiation_wavelength 0.71073
_diffrn_reflns_av_R_equivalents 0.1369
_diffrn_reflns_av_sigmaI/netI 0.1110
_diffrn_reflns_limit_h_max 29
_diffrn_reflns_limit_h_min -30
_diffrn_reflns_limit_k_max 30
_diffrn_reflns_limit_k_min -30
_diffrn_reflns_limit_l_max 13
_diffrn_reflns_limit_l_min -12
_diffrn_reflns_number 48224
_diffrn_reflns_theta_full 24.99
_diffrn_reflns_theta_max 24.99
_diffrn_reflns_theta_min 3.02
_exptl_absorpt_coefficient_mu 0.517
_exptl_absorpt_correction_T_max 1.0000
_exptl_absorpt_correction_T_min 0.7324
_exptl_absorpt_correction_type empirical
_exptl_crystal_colour colorless
_exptl_crystal_density_diffrn 0.689
_exptl_crystal_density_method 'not measured'
_exptl_crystal_description needle
_exptl_crystal_F_000 1332
_exptl_crystal_size_max 0.1200
_exptl_crystal_size_mid 0.0600
_exptl_crystal_size_min 0.0400
_refine_diff_density_max 0.793
_refine_diff_density_min -0.796
_refine_diff_density_rms 0.071
_refine_ls_extinction_method none
_refine_ls_goodness_of_fit_ref 1.067
_refine_ls_hydrogen_treatment constr
_refine_ls_matrix_type full
_refine_ls_number_parameters 146
_refine_ls_number_reflns 3993
_refine_ls_number_restraints 70
_refine_ls_restrained_S_all 1.082
_refine_ls_R_factor_all 0.1234
_refine_ls_R_factor_gt 0.0763
_refine_ls_shift/su_max 0.001
_refine_ls_shift/su_mean 0.000
_refine_ls_structure_factor_coef Fsqd
_refine_ls_weighting_details 'calc w=1/[\s^2^(Fo^2^)+(0.0928P)^2^+2.1284P] where P=(Fo^2^+2Fc^2^)/3'
_refine_ls_weighting_scheme calc
_refine_ls_wR_factor_gt 0.1720
_refine_ls_wR_factor_ref 0.1910
_reflns_number_gt 2723
_reflns_number_total 3993
_reflns_threshold_expression >2sigma(I)
_cod_data_source_file ja101541s_si_004.cif
_cod_data_source_block a
_cod_database_code 4102347

loop_
_symmetry_equiv_pos_as_xyz
'x, y, z'
'x-y, x, z'
'-y, x-y, z'
'-x, -y, z'
'-x+y, -x, z'
'y, -x+y, z'
'-x, -y, -z'
'-x+y, -x, -z'
'y, -x+y, -z'
'x, y, -z'
'x-y, x, -z'
'-y, x-y, -z'

loop_
_atom_site_label
_atom_site_type_symbol
_atom_site_fract_x
_atom_site_fract_y
_atom_site_fract_z
_atom_site_U_iso_or_equiv
_atom_site_adp_type
_atom_site_occupancy
_atom_site_symmetry_multiplicity
_atom_site_calc_flag
_atom_site_refinement_flags
_atom_site_disorder_assembly
_atom_site_disorder_group
Cd1 Cd 0.58761(3) 0.52508(3) 2.0000 0.0662(3) Uani 1 2 d S . .
O1 O 0.3974(4) 0.3782(3) 2.0000 0.098(2) Uani 1 2 d S . .
O2 O 0.4970(4) 0.4373(3) 2.0000 0.095(2) Uani 1 2 d S . .
O3 O 0.4276(4) 0.1195(3) 2.0000 0.107(2) Uani 1 2 d S A .
O4 O 0.5269(4) 0.1746(3) 2.0000 0.099(2) Uani 1 2 d S A .
C1 C 0.4495(5) 0.3846(5) 2.0000 0.074(2) Uani 1 2 d S . .
C2 C 0.4576(4) 0.3301(4) 2.0000 0.068(2) Uani 1 2 d SD . .
C3 C 0.5142(4) 0.3378(4) 2.0000 0.077(3) Uani 1 2 d SD A .
H3C H 0.5484 0.3767 2.0000 0.092 Uiso 1 2 calc SR . .
C4 C 0.5202(5) 0.2846(5) 2.0000 0.082(3) Uani 1 2 d SDU . .
H4A H 0.5603 0.2893 2.0000 0.098 Uiso 0.477(4) 2 d SPR A 1
N1 N 0.5768(6) 0.2940(7) 2.0000 0.202(11) Uani 0.523(4) 2 d SPDU A 2
H1A H 0.5829 0.2635 2.0000 0.243 Uiso 0.523(4) 2 calc SPR A 2
H1B H 0.6073 0.3307 2.0000 0.243 Uiso 0.523(4) 2 calc SPR A 2
C5 C 0.4706(4) 0.2266(4) 2.0000 0.077(3) Uani 1 2 d SD A .
C6 C 0.4137(5) 0.2221(5) 2.0000 0.121(4) Uani 1 2 d SD . .
H6A H 0.3789 0.1836 2.0000 0.145 Uiso 0.736(14) 2 calc SPR A 1
N2 N 0.3640(8) 0.1671(7) 2.0000 0.202(11) Uani 0.264(14) 2 d SPDU A 2
H2A H 0.3284 0.1636 2.0000 0.243 Uiso 0.264(14) 2 calc SPR A 2
H2B H 0.3675 0.1349 2.0000 0.243 Uiso 0.264(14) 2 calc SPR A 2
C7 C 0.4072(5) 0.2726(5) 2.0000 0.105(4) Uani 1 2 d SD A .
H7A H 0.3683 0.2680 2.0000 0.126 Uiso 0.787(14) 2 calc SPR B 1
N3 N 0.3516(7) 0.2657(11) 2.0000 0.202(11) Uani 0.213(14) 2 d SPDU A 2
H3A H 0.3201 0.2297 2.0000 0.243 Uiso 0.213(14) 2 calc SPR B 2
H3B H 0.3471 0.2972 2.0000 0.243 Uiso 0.213(14) 2 calc SPR B 2
C8 C 0.4750(6) 0.1704(5) 2.0000 0.085(3) Uani 1 2 d S . .
N4 N 0.5830(3) 0.5200(3) 1.8025(5) 0.0875(16) Uani 1 1 d U . .
C11 C 0.6022(5) 0.5692(5) 1.7416(7) 0.135(3) Uani 1 1 d U . .
H11A H 0.6175 0.6062 1.7798 0.162 Uiso 1 1 calc R . .
C12 C 0.6015(5) 0.5697(4) 1.6233(6) 0.131(3) Uani 1 1 d U . .
H12A H 0.6135 0.6063 1.5850 0.157 Uiso 1 1 calc R . .
C13 C 0.5838(4) 0.5187(4) 1.5632(6) 0.102(2) Uani 1 1 d U . .
C14 C 0.5658(5) 0.4698(4) 1.6257(6) 0.127(3) Uani 1 1 d U . .
H14A H 0.5529 0.4326 1.5895 0.153 Uiso 1 1 calc R . .
C15 C 0.5651(5) 0.4715(5) 1.7443(7) 0.136(4) Uani 1 1 d . . .
H15A H 0.5507 0.4349 1.7837 0.163 Uiso 1 1 calc R . .

loop_
_atom_site_aniso_label
_atom_site_aniso_U_11
_atom_site_aniso_U_22
_atom_site_aniso_U_33
_atom_site_aniso_U_23
_atom_site_aniso_U_13
_atom_site_aniso_U_12
Cd1 0.0758(5) 0.0917(6) 0.0542(4) 0.000 0.000 0.0591(4)
O1 0.115(6) 0.102(5) 0.117(6) 0.000 0.000 0.083(5)
O2 0.130(6) 0.085(5) 0.090(5) 0.000 0.000 0.069(5)
O3 0.110(6) 0.057(4) 0.148(7) 0.000 0.000 0.036(4)
O4 0.128(6) 0.086(5) 0.111(6) 0.000 0.000 0.075(5)
C1 0.095(7) 0.070(7) 0.070(6) 0.000 0.000 0.050(6)
C2 0.072(6) 0.071(6) 0.079(6) 0.000 0.000 0.050(5)
C3 0.065(6) 0.051(5) 0.115(8) 0.000 0.000 0.029(5)
C4 0.066(6) 0.087(7) 0.104(7) 0.000 0.000 0.047(6)
N1 0.156(18) 0.108(14) 0.36(3) 0.000 0.000 0.080(14)
C5 0.098(8) 0.067(6) 0.075(6) 0.000 0.000 0.049(6)
C6 0.081(8) 0.059(7) 0.207(14) 0.000 0.000 0.023(6)
N2 0.156(18) 0.108(14) 0.36(3) 0.000 0.000 0.080(14)
C7 0.076(8) 0.065(7) 0.184(12) 0.000 0.000 0.043(6)
N3 0.156(18) 0.108(14) 0.36(3) 0.000 0.000 0.080(14)
C8 0.140(11) 0.060(7) 0.064(5) 0.000 0.000 0.056(7)
N4 0.116(5) 0.108(5) 0.062(3) -0.002(3) -0.001(3) 0.074(4)
C11 0.191(7) 0.111(6) 0.077(5) -0.006(4) 0.001(5) 0.055(6)
C12 0.200(6) 0.122(5) 0.065(4) 0.003(4) 0.011(4) 0.076(5)
C13 0.169(6) 0.117(5) 0.051(3) 0.002(3) 0.009(3) 0.096(5)
C14 0.217(8) 0.107(5) 0.065(4) -0.005(4) 0.002(5) 0.086(6)
C15 0.246(12) 0.116(7) 0.069(5) 0.014(5) 0.011(6) 0.108(8)

loop_
_atom_type_symbol
_atom_type_description
_atom_type_scat_dispersion_real
_atom_type_scat_dispersion_imag
_atom_type_scat_source
C C 0.0033 0.0016 'International Tables Vol C Tables 4.2.6.8 and 6.1.1.4'
H H 0.0000 0.0000 'International Tables Vol C Tables 4.2.6.8 and 6.1.1.4'
Cd Cd -0.8075 1.2024 'International Tables Vol C Tables 4.2.6.8 and 6.1.1.4'
N N 0.0061 0.0033 'International Tables Vol C Tables 4.2.6.8 and 6.1.1.4'
O O 0.0106 0.0060 'International Tables Vol C Tables 4.2.6.8 and 6.1.1.4'

loop_
_geom_angle_atom_site_label_1
_geom_angle_atom_site_label_2
_geom_angle_atom_site_label_3
_geom_angle
_geom_angle_site_symmetry_1
_geom_angle_site_symmetry_3
O2 Cd1 O1 126.7(3) . 7_669
O2 Cd1 O3 148.6(3) . 8_669
O1 Cd1 O3 84.8(3) 7_669 8_669
O2 Cd1 N4 86.99(18) . .
O1 Cd1 N4 92.08(17) 7_669 .
O3 Cd1 N4 92.39(16) 8_669 .
O2 Cd1 N4 86.99(18) . 10_559
O1 Cd1 N4 92.08(17) 7_669 10_559
O3 Cd1 N4 92.39(16) 8_669 10_559
N4 Cd1 N4 173.9(4) . 10_559
O2 Cd1 O4 94.0(3) . 8_669
O1 Cd1 O4 139.3(3) 7_669 8_669
O3 Cd1 O4 54.5(2) 8_669 8_669
N4 Cd1 O4 89.87(14) . 8_669
N4 Cd1 O4 89.87(14) 10_559 8_669
O2 Cd1 C8 121.6(3) . 8_669
O1 Cd1 C8 111.8(4) 7_669 8_669
O3 Cd1 C8 27.0(3) 8_669 8_669
N4 Cd1 C8 91.28(15) . 8_669
N4 Cd1 C8 91.28(15) 10_559 8_669
O4 Cd1 C8 27.5(3) 8_669 8_669
C1 O1 Cd1 105.3(7) . 7_669
C1 O2 Cd1 173.2(7) . .
C8 O3 Cd1 96.5(7) . 3_655
C8 O4 Cd1 88.2(6) . 3_655
O1 C1 O2 121.2(9) . .
O1 C1 C2 120.3(10) . .
O2 C1 C2 118.4(10) . .
C3 C2 C7 120.7(9) . .
C3 C2 C1 119.6(9) . .
C7 C2 C1 119.7(9) . .
C2 C3 C4 118.1(8) . .
C2 C3 H3C 120.9 . .
C4 C3 H3C 120.9 . .
N1 C4 C5 121.3(11) . .
N1 C4 C3 116.3(10) . .
C5 C4 C3 122.4(8) . .
N1 C4 H4A 2.7 . .
C5 C4 H4A 118.5 . .
C3 C4 H4A 119.1 . .
C4 N1 H4A 7.1 . .
C4 N1 H1A 120.0 . .
H4A N1 H1A 112.9 . .
C4 N1 H1B 120.0 . .
H4A N1 H1B 127.1 . .
H1A N1 H1B 120.0 . .
C4 C5 C6 116.4(9) . .
C4 C5 C8 123.9(9) . .
C6 C5 C8 119.6(9) . .
N2 C6 C7 119.0(12) . .
N2 C6 C5 119.1(13) . .
C7 C6 C5 121.9(9) . .
N2 C6 H6A 0.0 . .
C7 C6 H6A 119.1 . .
C5 C6 H6A 119.1 . .
C6 N2 H2A 120.0 . .
C6 N2 H2B 120.0 . .
H2A N2 H2B 120.0 . .
N3 C7 C6 119.4(12) . .
N3 C7 C2 120.0(12) . .
C6 C7 C2 120.5(8) . .
N3 C7 H7A 0.3 . .
C6 C7 H7A 119.7 . .
C2 C7 H7A 119.7 . .
C7 N3 H3A 120.0 . .
C7 N3 H3B 120.0 . .
H3A N3 H3B 120.0 . .
O3 C8 O4 120.8(10) . .
O3 C8 C5 119.7(12) . .
O4 C8 C5 119.5(10) . .
O3 C8 Cd1 56.5(5) . 3_655
O4 C8 Cd1 64.3(5) . 3_655
C5 C8 Cd1 176.2(9) . 3_655
C15 N4 C11 114.4(7) . .
C15 N4 Cd1 124.8(5) . .
C11 N4 Cd1 120.7(6) . .
N4 C11 C12 123.9(9) . .
N4 C11 H11A 118.0 . .
C12 C11 H11A 118.0 . .
C13 C12 C11 121.0(9) . .
C13 C12 H12A 119.5 . .
C11 C12 H12A 119.5 . .
C14 C13 C12 114.2(7) . .
C14 C13 C13 124.0(5) . 10_558
C12 C13 C13 121.8(5) . 10_558
C13 C14 C15 122.3(8) . .
C13 C14 H14A 118.9 . .
C15 C14 H14A 118.9 . .
N4 C15 C14 124.0(8) . .
N4 C15 H15A 118.0 . .
C14 C15 H15A 118.0 . .

loop_
_geom_bond_atom_site_label_1
_geom_bond_atom_site_label_2
_geom_bond_distance
_geom_bond_site_symmetry_2
Cd1 O2 2.256(8) .
Cd1 O1 2.280(7) 7_669
Cd1 O3 2.287(7) 8_669
Cd1 N4 2.313(6) .
Cd1 N4 2.313(6) 10_559
Cd1 O4 2.457(7) 8_669
Cd1 C8 2.726(10) 8_669
O1 C1 1.246(11) .
O1 Cd1 2.280(7) 7_669
O2 C1 1.272(11) .
O3 C8 1.246(13) .
O3 Cd1 2.287(7) 3_655
O4 C8 1.261(13) .
O4 Cd1 2.457(7) 3_655
C1 C2 1.490(13) .
C2 C3 1.345(11) .
C2 C7 1.374(12) .
C3 C4 1.427(12) .
C3 H3C 0.9300 .
C4 N1 1.329(9) .
C4 C5 1.373(12) .
C4 H4A 0.9601 .
N1 H4A 0.3726 .
N1 H1A 0.8600 .
N1 H1B 0.8600 .
C5 C6 1.385(13) .
C5 C8 1.481(13) .
C6 N2 1.328(9) .
C6 C7 1.368(14) .
C6 H6A 0.9300 .
N2 H2A 0.8600 .
N2 H2B 0.8600 .
C7 N3 1.327(9) .
C7 H7A 0.9300 .
N3 H3A 0.8600 .
N3 H3B 0.8600 .
C8 Cd1 2.726(10) 3_655
N4 C15 1.271(10) .
N4 C11 1.297(10) .
C11 C12 1.384(11) .
C11 H11A 0.9300 .
C12 C13 1.334(11) .
C12 H12A 0.9300 .
C13 C14 1.307(10) .
C13 C13 1.478(14) 10_558
C14 C15 1.387(10) .
C14 H14A 0.9300 .
C15 H15A 0.9300 .
